data_1536008
loop_
_publ_author_name
'Chen Wenbin'
'Xiang Shouhe'
'Li Niu'

_publ_section_title
;
 Zn3 (H P O3)4.Zn (H2 O)6: a purely inorganic open-framework
 zincophosphite with octahedral zinc complex (Zn (H2 O)6)(2+)
 encapsulating in the channels
;
_journal_name_full 'Journal of Solid State Chemistry'
_journal_page_first 3229
_journal_page_last 3234
_journal_volume 177
_journal_year 2004
_chemical_formula_sum 'H16 O18 P4 Zn4'
_chemical_name_systematic 'Zn3 (Zn (H2 O)6) (H P O3)4'
_space_group_IT_number 70
_symmetry_space_group_name_Hall '-F 2uv 2vw'
_symmetry_space_group_name_H-M 'F d d d :2'
_cell_angle_alpha 90
_cell_angle_beta 90
_cell_angle_gamma 90
_cell_formula_units_Z 8
_cell_length_a 9.679
_cell_length_b 11.926
_cell_length_c 30.691
_cell_volume 3542.716
_citation_journal_id_ASTM JSSCBI
_cod_data_source_file ChenWenbin_JSSCBI_2004_1031.cif
_cod_data_source_block H16O18P4Zn4
_cod_database_code 1536008

loop_
_symmetry_equiv_pos_as_xyz
x,y,z
-x+1/4,-y+1/4,z
x,-y+1/4,-z+1/4
-x+1/4,y,-z+1/4
-x,-y,-z
x-1/4,y-1/4,-z
-x,y-1/4,z-1/4
x-1/4,-y,z-1/4
x,y+1/2,z+1/2
-x+1/4,-y+3/4,z+1/2
x,-y+3/4,-z+3/4
-x+1/4,y+1/2,-z+3/4
-x,-y+1/2,-z+1/2
x-1/4,y+1/4,-z+1/2
-x,y+1/4,z+1/4
x-1/4,-y+1/2,z+1/4
x+1/2,y,z+1/2
-x+3/4,-y+1/4,z+1/2
x+1/2,-y+1/4,-z+3/4
-x+3/4,y,-z+3/4
-x+1/2,-y,-z+1/2
x+1/4,y-1/4,-z+1/2
-x+1/2,y-1/4,z+1/4
x+1/4,-y,z+1/4
x+1/2,y+1/2,z
-x+3/4,-y+3/4,z
x+1/2,-y+3/4,-z+1/4
-x+3/4,y+1/2,-z+1/4
-x+1/2,-y+1/2,-z
x+1/4,y+1/4,-z
-x+1/2,y+1/4,z-1/4
x+1/4,-y+1/2,z-1/4

loop_
_atom_site_label
_atom_site_type_symbol
_atom_site_fract_x
_atom_site_fract_y
_atom_site_fract_z
_atom_site_occupancy
_atom_site_U_iso_or_equiv
H4 H+1 0.3197 0.8391 0.2873 0.5 0.0
H2 H+1 0.1521 0.749 0.385 1 0.0
Zn2 Zn+2 0.125 0.625 0.125 1 0.0
H3 H+1 0.4608 0.8677 0.2945 0.5 0.0
Zn1 Zn+2 -0.125 0.875 0.226898 1 0.0
Zn3 Zn+2 0.375 0.875 0.375 1 0.0
O3 O-2 0.1894 0.7572 0.24363 1 0.0
O5 O-2 0.375 0.875 0.30351 1 0.0
O2 O-2 0.0253 0.8344 0.187 1 0.0
O1 O-2 0.2318 0.7238 0.1631 1 0.0
P1 P+3 0.17287 0.8018 0.19769 1 0.0
O4 O-2 0.2286 0.7538 0.37176 1 0.0
H1 H+1 0.2444 0.6958 0.3568 1 0.0
